data_1549801
loop_
_publ_author_name
'Rana, Sujoy'
'Biswas, Jyoti Prasad'
'Sen, Asmita'
'Cl\'emancey, Martin'
'Blondin, Genevi\`eve'
'Latour, Jean-Marc'
'Rajaraman, Gopalan'
'Maiti, Debabrata'

_publ_section_title
;
 Selective C-H halogenation over hydroxylation by non-heme iron(iv)-oxo.
;
_journal_issue 40
_journal_name_full 'Chemical science'
_journal_page_first 7843
_journal_page_last 7858
_journal_paper_doi 10.1039/c8sc02053a
_journal_volume 9
_journal_year 2018
_chemical_formula_moiety 'C31 H25 Cl Fe N5, Cl O4, 2(C H Cl3)'
_chemical_formula_sum 'C33 H27 Cl8 Fe N5 O4'
_chemical_formula_weight 897.04
_space_group_crystal_system triclinic
_space_group_IT_number 2
_space_group_name_Hall '-P 1'
_space_group_name_H-M_alt 'P -1'
_symmetry_space_group_name_Hall '-P 1'
_symmetry_space_group_name_H-M 'P -1'
_atom_sites_solution_hydrogens geom
_atom_sites_solution_primary direct
_audit_creation_date 2016-11-11
_audit_creation_method
;
Olex2 1.2
(compiled 2016.08.25 svn.r3337 for OlexSys, GUI svn.r5221)
;
_audit_update_record
;
2016-11-11 deposited with the CCDC.
2018-08-15 downloaded from the CCDC.
;
_cell_angle_alpha 92.2266(14)
_cell_angle_beta 101.5632(15)
_cell_angle_gamma 98.3455(15)
_cell_formula_units_Z 2
_cell_length_a 9.68503(17)
_cell_length_b 9.74597(18)
_cell_length_c 20.3011(3)
_cell_measurement_reflns_used 22896
_cell_measurement_temperature 150(2)
_cell_measurement_theta_max 31.1810
_cell_measurement_theta_min 2.0590
_cell_volume 1852.88(6)
_computing_cell_refinement 'CrysAlisPro 1.171.38.43 (Rigaku OD, 2015)'
_computing_data_collection 'CrysAlisPro 1.171.38.43 (Rigaku OD, 2015)'
_computing_data_reduction 'CrysAlisPro 1.171.38.43 (Rigaku OD, 2015)'
_computing_molecular_graphics 'Olex2 (Dolomanov et al., 2009)'
_computing_publication_material 'Olex2 (Dolomanov et al., 2009)'
_computing_structure_refinement 'ShelXL (Sheldrick, 2015)'
_computing_structure_solution 'ShelXT (Sheldrick, 2015)'
_diffrn_ambient_temperature 150(2)
_diffrn_detector 'CCD plate'
_diffrn_measured_fraction_theta_full 0.899
_diffrn_measured_fraction_theta_max 0.998
_diffrn_measurement_details
;
List of Runs (angles in degrees, time in seconds):

  # Type    Start    End  Width  t~exp~   \w     \q     \k     \f   Frames
#--------------------------------------------------------------------------
  1  \w   -110.00  70.00   0.50    8.00    --  -20.00   0.00-108.00  360
  2  \w    -96.00  19.00   0.50    8.00    --  -20.00 -72.00 108.00  230
  3  \w    -71.00  19.00   0.50    8.00    --  -20.00 -72.00 -36.00  180
  4  \w    -45.00  -9.00   0.50    8.00    --  -20.00  72.00-108.00   72
  5  \w    -59.00 -28.50   0.50    8.00    --  -20.00  72.00 -36.00   61
  6  \w   -110.00  70.00   0.50    8.00    --  -20.00   0.00 108.00  360
  7  \w    -67.50  19.00   0.50    8.00    --  -20.00 -72.00  36.00  173
  8  \w    -65.50   7.00   0.50    8.00    --  -20.00 -72.00-180.00  145
  9  \w    -43.50   3.00   0.50    8.00    --  -20.00 -72.00-108.00   93
 10  \w    -59.00 -28.50   0.50    8.00    --  -20.00  72.00  36.00   61
 11  \w    -10.00   3.00   0.50    8.00    --  -20.00  72.00 108.00   26
;
_diffrn_measurement_device 'abstract diffractometer'
_diffrn_measurement_device_type 'dtrek-CrysAlisPro-abstract goniometer imported rigaku-d*trek images'
_diffrn_measurement_method '\w scans'
_diffrn_orient_matrix_type 'CrysAlisPro convention (1999,Acta A55,543-557)'
_diffrn_orient_matrix_UB_11 0.0158055000
_diffrn_orient_matrix_UB_12 0.0731758000
_diffrn_orient_matrix_UB_13 -0.0009908000
_diffrn_orient_matrix_UB_21 0.0026199000
_diffrn_orient_matrix_UB_22 0.0081018000
_diffrn_orient_matrix_UB_23 0.0351237000
_diffrn_orient_matrix_UB_31 0.0739679000
_diffrn_orient_matrix_UB_32 -0.0041369000
_diffrn_orient_matrix_UB_33 0.0065927000
_diffrn_radiation_monochromator graphite
_diffrn_radiation_probe x-ray
_diffrn_radiation_type MoK\a
_diffrn_radiation_wavelength 0.71073
_diffrn_reflns_av_R_equivalents 0.1263
_diffrn_reflns_av_unetI/netI 0.0602
_diffrn_reflns_Laue_measured_fraction_full 0.899
_diffrn_reflns_Laue_measured_fraction_max 0.998
_diffrn_reflns_limit_h_max 11
_diffrn_reflns_limit_h_min -11
_diffrn_reflns_limit_k_max 11
_diffrn_reflns_limit_k_min -11
_diffrn_reflns_limit_l_max 24
_diffrn_reflns_limit_l_min -24
_diffrn_reflns_number 29819
_diffrn_reflns_point_group_measured_fraction_full 0.899
_diffrn_reflns_point_group_measured_fraction_max 0.998
_diffrn_reflns_theta_full 26.000
_diffrn_reflns_theta_max 24.999
_diffrn_reflns_theta_min 2.053
_diffrn_source 'fine-focus sealed X-ray tube'
_diffrn_source_type 'Enhance (Mo) X-ray Source'
_exptl_absorpt_coefficient_mu 1.030
_exptl_absorpt_correction_T_max 1.00000
_exptl_absorpt_correction_T_min 0.10149
_exptl_absorpt_correction_type multi-scan
_exptl_absorpt_process_details
;
CrysAlisPro 1.171.38.43 (Rigaku Oxford Diffraction, 2015)
Empirical absorption correction using spherical harmonics,
 implemented in SCALE3 ABSPACK scaling algorithm.
;
_exptl_crystal_colour red
_exptl_crystal_colour_primary red
_exptl_crystal_density_diffrn 1.608
_exptl_crystal_description needle
_exptl_crystal_F_000 908
_exptl_crystal_size_max 0.245
_exptl_crystal_size_mid 0.228
_exptl_crystal_size_min 0.063
_refine_diff_density_max 0.640
_refine_diff_density_min -0.763
_refine_diff_density_rms 0.114
_refine_ls_extinction_method none
_refine_ls_goodness_of_fit_ref 1.034
_refine_ls_hydrogen_treatment constr
_refine_ls_matrix_type full
_refine_ls_number_parameters 460
_refine_ls_number_reflns 6522
_refine_ls_number_restraints 0
_refine_ls_restrained_S_all 1.034
_refine_ls_R_factor_all 0.0504
_refine_ls_R_factor_gt 0.0452
_refine_ls_shift/su_max 0.001
_refine_ls_shift/su_mean 0.000
_refine_ls_structure_factor_coef Fsqd
_refine_ls_weighting_details
;
 w=1/[\s^2^(Fo^2^)+(0.0789P)^2^+1.0027P]
 where P=(Fo^2^+2Fc^2^)/3
;
_refine_ls_weighting_scheme calc
_refine_ls_wR_factor_gt 0.1213
_refine_ls_wR_factor_ref 0.1307
_reflns_Friedel_coverage 0.000
_reflns_number_gt 5925
_reflns_number_total 6522
_reflns_threshold_expression 'I > 2\s(I)'
_cod_data_source_file c8sc02053a2.cif
_cod_data_source_block dm-sr-08-11-2016_mo
_cod_depositor_comments 'Adding full bibliography for 1549798--1549802.cif.'
_cod_database_code 1549801
_shelxl_version_number 2012-9
_chemical_oxdiff_formula C34H25Cl2Fe1N5O4
_shelx_space_group_comment
;
The symmetry employed for this shelxl refinement is uniquely defined
by the following loop, which should always be used as a source of
symmetry information in preference to the above space-group names.
They are only intended as comments.
;
_reflns_odcompleteness_completeness 90.02
_reflns_odcompleteness_iscentric 1
_reflns_odcompleteness_theta 31.17
_olex2_refinement_description
;
1. Fixed Uiso
 At 1.2 times of:
  All C(H) groups, All C(H,H) groups
2.a Ternary CH refined with riding coordinates:
 C00M(H00M), C01D(H01D), C01F(H01F)
2.b Secondary CH2 refined with riding coordinates:
 C00D(H00A,H00C), C00O(H00D,H00E)
2.c Aromatic/amide H refined with riding coordinates:
 C00B(H00B), C00N(H00N), C00P(H00P), C00Q(H00Q), C00R(H00R), C00T(H00T),
 C00U(H00U), C00W(H00W), C00X(H00X), C00Z(H00Z), C010(H010), C011(H011),
 C012(H012), C013(H013), C016(H016), C017(H017), C019(H019), C01B(H01B),
 C01C(H01C), C01E(H01E)
;
_olex2_submission_special_instructions 'No special instructions were received'
_oxdiff_exptl_absorpt_empirical_details
;
Empirical correction (ABSPACK) includes:
;
_oxdiff_exptl_absorpt_empirical_full_max 4.663
_oxdiff_exptl_absorpt_empirical_full_min 0.279

loop_
_space_group_symop_operation_xyz
'x, y, z'
'-x, -y, -z'

loop_
_atom_site_label
_atom_site_type_symbol
_atom_site_fract_x
_atom_site_fract_y
_atom_site_fract_z
_atom_site_U_iso_or_equiv
_atom_site_adp_type
_atom_site_occupancy
_atom_site_site_symmetry_order
_atom_site_calc_flag
_atom_site_refinement_flags_posn
Fe01 Fe 0.89863(3) 0.29897(3) 0.27856(2) 0.01550(13) Uani 1 1 d .
Cl02 Cl 0.82705(6) 0.20442(6) 0.37180(3) 0.02028(16) Uani 1 1 d .
Cl03 Cl 0.75734(6) 0.34982(7) -0.05474(3) 0.02424(17) Uani 1 1 d .
Cl04 Cl 0.18071(8) 0.03196(9) -0.00043(4) 0.0427(2) Uani 1 1 d .
Cl05 Cl 1.00873(8) 0.18380(8) 0.52969(4) 0.0385(2) Uani 1 1 d .
Cl06 Cl 1.08422(9) 0.19546(9) 0.67516(4) 0.0433(2) Uani 1 1 d .
Cl07 Cl 0.05364(9) 0.10584(9) -0.13335(4) 0.0432(2) Uani 1 1 d .
Cl08 Cl 1.30217(8) 0.18608(10) 0.59741(4) 0.0457(2) Uani 1 1 d .
Cl09 Cl 0.26690(12) 0.30282(9) -0.04346(5) 0.0610(3) Uani 1 1 d .
N00A N 0.9069(2) 0.3777(2) 0.17854(10) 0.0173(4) Uani 1 1 d .
C00B C 0.5908(3) 0.1315(3) 0.09495(12) 0.0231(5) Uani 1 1 d .
H00B H 0.5595 0.1740 0.0557 0.028 Uiso 1 1 calc R
O00C O 0.6254(2) 0.3450(2) -0.03238(11) 0.0415(5) Uani 1 1 d .
C00D C 0.9912(3) 0.2927(3) 0.14515(12) 0.0198(5) Uani 1 1 d .
H00A H 1.0299 0.3461 0.1119 0.024 Uiso 1 1 calc R
H00C H 0.9288 0.2110 0.1217 0.024 Uiso 1 1 calc R
C00E C 0.6933(2) 0.2028(3) 0.14657(11) 0.0182(5) Uani 1 1 d .
N00F N 0.7428(2) 0.1455(2) 0.20412(10) 0.0189(4) Uani 1 1 d .
O00G O 0.8698(2) 0.3427(3) 0.00125(11) 0.0549(7) Uani 1 1 d .
O00H O 0.7839(2) 0.4741(2) -0.08831(11) 0.0421(5) Uani 1 1 d .
N00I N 0.7216(2) 0.4203(2) 0.25736(10) 0.0183(4) Uani 1 1 d .
N00J N 1.0564(2) 0.4987(2) 0.30455(10) 0.0182(4) Uani 1 1 d .
O00K O 0.7464(3) 0.2327(3) -0.10188(12) 0.0550(7) Uani 1 1 d .
C00L C 1.0733(3) 0.5691(3) 0.25128(12) 0.0193(5) Uani 1 1 d .
C00M C 0.7519(2) 0.3558(3) 0.14619(11) 0.0184(5) Uani 1 1 d .
H00M H 0.7361 0.3873 0.1004 0.022 Uiso 1 1 calc R
C00N C 1.1780(3) 0.6876(3) 0.25428(13) 0.0215(5) Uani 1 1 d .
H00N H 1.1863 0.7335 0.2156 0.026 Uiso 1 1 calc R
C00O C 0.9697(3) 0.5266(3) 0.18526(12) 0.0200(5) Uani 1 1 d .
H00D H 0.8935 0.5822 0.1811 0.024 Uiso 1 1 calc R
H00E H 1.0187 0.5461 0.1486 0.024 Uiso 1 1 calc R
C00P C 1.1819(3) 0.1433(3) 0.36535(13) 0.0242(6) Uani 1 1 d .
H00P H 1.0960 0.1513 0.3779 0.029 Uiso 1 1 calc R
C00Q C 1.1259(3) 0.4748(3) 0.42396(13) 0.0271(6) Uani 1 1 d .
H00Q H 1.0546 0.3983 0.4205 0.033 Uiso 1 1 calc R
C00R C 1.2898(3) 0.1013(3) 0.41028(13) 0.0291(6) Uani 1 1 d .
H00R H 1.2760 0.0800 0.4530 0.035 Uiso 1 1 calc R
N00S N 1.0916(2) 0.2201(2) 0.25552(10) 0.0180(4) Uani 1 1 d .
C00T C 1.2664(3) 0.7337(3) 0.31413(13) 0.0241(5) Uani 1 1 d .
H00T H 1.3365 0.8109 0.3167 0.029 Uiso 1 1 calc R
C00U C 0.5350(3) -0.0048(3) 0.10248(13) 0.0269(6) Uani 1 1 d .
H00U H 0.4656 -0.0554 0.0684 0.032 Uiso 1 1 calc R
C00V C 1.1447(3) 0.5452(3) 0.36595(12) 0.0199(5) Uani 1 1 d .
C00W C 0.6884(3) 0.0135(3) 0.21106(13) 0.0241(5) Uani 1 1 d .
H00W H 0.7220 -0.0273 0.2506 0.029 Uiso 1 1 calc R
C00X C 1.2388(3) 0.2332(3) 0.17267(13) 0.0247(6) Uani 1 1 d .
H00X H 1.2484 0.2533 0.1292 0.030 Uiso 1 1 calc R
C00Y C 0.6745(3) 0.4317(2) 0.19079(12) 0.0181(5) Uani 1 1 d .
C00Z C 0.6510(3) 0.4717(3) 0.30039(13) 0.0239(6) Uani 1 1 d .
H00Z H 0.6823 0.4635 0.3463 0.029 Uiso 1 1 calc R
C010 C 1.4210(3) 0.0897(3) 0.39323(14) 0.0273(6) Uani 1 1 d .
H010 H 1.4941 0.0631 0.4249 0.033 Uiso 1 1 calc R
C011 C 0.5592(3) 0.4963(3) 0.16587(13) 0.0231(5) Uani 1 1 d .
H011 H 0.5303 0.5043 0.1198 0.028 Uiso 1 1 calc R
C012 C 1.3198(3) 0.6345(3) 0.49179(14) 0.0349(7) Uani 1 1 d .
H012 H 1.3778 0.6628 0.5338 0.042 Uiso 1 1 calc R
C013 C 0.4873(3) 0.5492(3) 0.21152(14) 0.0263(6) Uani 1 1 d .
H013 H 0.4086 0.5927 0.1964 0.032 Uiso 1 1 calc R
C014 C 1.3314(3) 0.1590(3) 0.28153(13) 0.0216(5) Uani 1 1 d .
C015 C 1.2515(3) 0.6636(3) 0.37263(13) 0.0227(5) Uani 1 1 d .
C016 C 0.5341(3) 0.5363(3) 0.27970(14) 0.0276(6) Uani 1 1 d .
H016 H 0.4873 0.5708 0.3110 0.033 Uiso 1 1 calc R
C017 C 1.2127(3) 0.5195(3) 0.48503(14) 0.0354(7) Uani 1 1 d .
H017 H 1.2002 0.4722 0.5228 0.043 Uiso 1 1 calc R
C018 C 1.1996(2) 0.1746(3) 0.29972(12) 0.0195(5) Uani 1 1 d .
C019 C 0.5844(3) -0.0639(3) 0.16160(14) 0.0274(6) Uani 1 1 d .
H019 H 0.5479 -0.1549 0.1681 0.033 Uiso 1 1 calc R
C01A C 1.1114(3) 0.2476(3) 0.19422(12) 0.0197(5) Uani 1 1 d .
C01B C 1.4418(3) 0.1176(3) 0.32994(14) 0.0272(6) Uani 1 1 d .
H01B H 1.5288 0.1092 0.3187 0.033 Uiso 1 1 calc R
C01C C 1.3401(3) 0.7061(3) 0.43696(14) 0.0294(6) Uani 1 1 d .
H01C H 1.4118 0.7826 0.4418 0.035 Uiso 1 1 calc R
C01D C 1.1211(3) 0.1306(3) 0.59961(14) 0.0292(6) Uani 1 1 d .
H01D H 1.1041 0.0289 0.5981 0.035 Uiso 1 1 calc R
C01E C 1.3474(3) 0.1898(3) 0.21612(14) 0.0281(6) Uani 1 1 d .
H01E H 1.4320 0.1805 0.2026 0.034 Uiso 1 1 calc R
C01F C 0.1234(3) 0.1675(3) -0.04858(15) 0.0360(7) Uani 1 1 d .
H01F H 0.0483 0.2031 -0.0302 0.043 Uiso 1 1 calc R

loop_
_atom_site_aniso_label
_atom_site_aniso_U_11
_atom_site_aniso_U_22
_atom_site_aniso_U_33
_atom_site_aniso_U_23
_atom_site_aniso_U_13
_atom_site_aniso_U_12
Fe01 0.0155(2) 0.0222(2) 0.00942(19) 0.00555(14) 0.00374(14) 0.00223(14)
Cl02 0.0185(3) 0.0300(3) 0.0137(3) 0.0094(2) 0.0052(2) 0.0036(2)
Cl03 0.0208(3) 0.0363(4) 0.0161(3) 0.0112(3) 0.0050(2) 0.0021(3)
Cl04 0.0370(4) 0.0471(5) 0.0499(5) 0.0214(4) 0.0149(3) 0.0129(3)
Cl05 0.0422(4) 0.0422(4) 0.0282(4) 0.0124(3) -0.0028(3) 0.0085(3)
Cl06 0.0513(5) 0.0596(5) 0.0272(4) 0.0062(3) 0.0120(3) 0.0289(4)
Cl07 0.0451(4) 0.0430(5) 0.0403(4) 0.0035(3) 0.0045(3) 0.0095(4)
Cl08 0.0313(4) 0.0627(5) 0.0412(4) -0.0062(4) 0.0075(3) 0.0041(4)
Cl09 0.0732(6) 0.0396(5) 0.0594(6) 0.0067(4) 0.0035(5) -0.0137(4)
N00A 0.0168(10) 0.0231(11) 0.0119(9) 0.0054(8) 0.0032(8) 0.0016(8)
C00B 0.0198(12) 0.0355(15) 0.0134(12) 0.0024(10) 0.0042(10) 0.0008(11)
O00C 0.0301(11) 0.0575(14) 0.0443(13) 0.0201(11) 0.0228(10) 0.0057(10)
C00D 0.0209(12) 0.0271(13) 0.0120(11) 0.0024(10) 0.0076(9) -0.0001(10)
C00E 0.0169(11) 0.0272(13) 0.0118(11) 0.0005(9) 0.0061(9) 0.0033(10)
N00F 0.0188(10) 0.0240(11) 0.0149(10) 0.0030(8) 0.0052(8) 0.0039(8)
O00G 0.0399(13) 0.094(2) 0.0290(12) 0.0211(12) -0.0053(10) 0.0160(13)
O00H 0.0397(12) 0.0464(13) 0.0419(12) 0.0243(10) 0.0141(10) -0.0014(10)
N00I 0.0198(10) 0.0204(10) 0.0148(10) 0.0039(8) 0.0034(8) 0.0037(8)
N00J 0.0183(10) 0.0229(11) 0.0135(10) 0.0040(8) 0.0042(8) 0.0018(8)
O00K 0.0704(17) 0.0545(15) 0.0424(14) -0.0073(11) 0.0266(13) -0.0009(13)
C00L 0.0193(12) 0.0228(13) 0.0178(12) 0.0024(10) 0.0078(10) 0.0041(10)
C00M 0.0192(12) 0.0248(13) 0.0113(11) 0.0079(9) 0.0026(9) 0.0029(10)
C00N 0.0200(12) 0.0256(13) 0.0203(12) 0.0044(10) 0.0083(10) 0.0021(10)
C00O 0.0211(12) 0.0234(13) 0.0153(12) 0.0056(10) 0.0048(10) 0.0007(10)
C00P 0.0215(13) 0.0332(15) 0.0194(13) 0.0053(11) 0.0053(10) 0.0065(11)
C00Q 0.0314(14) 0.0281(14) 0.0181(13) 0.0025(11) 0.0021(11) -0.0040(11)
C00R 0.0308(14) 0.0383(16) 0.0175(13) 0.0038(11) 0.0014(11) 0.0073(12)
N00S 0.0173(10) 0.0222(11) 0.0147(10) 0.0033(8) 0.0051(8) 0.0013(8)
C00T 0.0212(12) 0.0237(13) 0.0277(14) 0.0010(11) 0.0104(11) -0.0029(10)
C00U 0.0249(13) 0.0322(15) 0.0199(13) -0.0050(11) 0.0033(10) -0.0039(11)
C00V 0.0207(12) 0.0236(13) 0.0156(12) 0.0008(10) 0.0042(10) 0.0040(10)
C00W 0.0242(13) 0.0267(14) 0.0225(13) 0.0083(11) 0.0059(10) 0.0042(11)
C00X 0.0234(13) 0.0329(15) 0.0204(13) 0.0049(11) 0.0113(10) 0.0030(11)
C00Y 0.0194(12) 0.0202(12) 0.0142(11) 0.0050(9) 0.0035(9) 0.0009(10)
C00Z 0.0267(13) 0.0312(14) 0.0154(12) 0.0018(10) 0.0062(10) 0.0070(11)
C010 0.0212(13) 0.0292(14) 0.0285(14) 0.0014(11) -0.0031(11) 0.0061(11)
C011 0.0221(13) 0.0279(13) 0.0182(12) 0.0075(10) 0.0011(10) 0.0031(10)
C012 0.0363(16) 0.0399(17) 0.0204(14) -0.0014(12) -0.0053(12) -0.0043(13)
C013 0.0228(13) 0.0275(14) 0.0296(14) 0.0083(11) 0.0027(11) 0.0092(11)
C014 0.0181(12) 0.0210(13) 0.0257(13) 0.0012(10) 0.0065(10) 0.0004(10)
C015 0.0201(12) 0.0262(13) 0.0210(13) -0.0030(10) 0.0044(10) 0.0017(10)
C016 0.0272(13) 0.0306(14) 0.0270(14) -0.0006(11) 0.0079(11) 0.0087(11)
C017 0.0437(17) 0.0389(17) 0.0181(14) 0.0062(12) -0.0001(12) -0.0036(14)
C018 0.0168(11) 0.0207(12) 0.0201(12) 0.0013(10) 0.0028(10) 0.0017(9)
C019 0.0253(13) 0.0240(14) 0.0311(15) 0.0020(11) 0.0063(11) -0.0021(11)
C01A 0.0190(12) 0.0206(12) 0.0191(12) -0.0004(10) 0.0065(10) -0.0017(10)
C01B 0.0168(12) 0.0299(14) 0.0344(15) 0.0024(12) 0.0048(11) 0.0024(11)
C01C 0.0244(13) 0.0320(15) 0.0268(14) -0.0022(12) 0.0018(11) -0.0055(11)
C01D 0.0308(14) 0.0328(15) 0.0247(14) 0.0052(12) 0.0041(11) 0.0093(12)
C01E 0.0202(13) 0.0364(15) 0.0322(15) 0.0064(12) 0.0154(11) 0.0048(11)
C01F 0.0418(17) 0.0370(16) 0.0343(16) 0.0079(13) 0.0169(13) 0.0090(13)

loop_
_atom_type_symbol
_atom_type_description
_atom_type_scat_dispersion_real
_atom_type_scat_dispersion_imag
_atom_type_scat_source
C C 0.0033 0.0016 'International Tables Vol C Tables 4.2.6.8 and 6.1.1.4'
H H 0.0000 0.0000 'International Tables Vol C Tables 4.2.6.8 and 6.1.1.4'
N N 0.0061 0.0033 'International Tables Vol C Tables 4.2.6.8 and 6.1.1.4'
O O 0.0106 0.0060 'International Tables Vol C Tables 4.2.6.8 and 6.1.1.4'
Cl Cl 0.1484 0.1585 'International Tables Vol C Tables 4.2.6.8 and 6.1.1.4'
Fe Fe 0.3463 0.8444 'International Tables Vol C Tables 4.2.6.8 and 6.1.1.4'

loop_
_geom_angle_atom_site_label_1
_geom_angle_atom_site_label_2
_geom_angle_atom_site_label_3
_geom_angle
N00A Fe01 Cl02 165.13(6)
N00A Fe01 N00F 74.56(7)
N00A Fe01 N00J 77.29(7)
N00A Fe01 N00S 78.00(7)
N00F Fe01 Cl02 94.07(5)
N00F Fe01 N00J 151.79(7)
N00I Fe01 Cl02 93.78(5)
N00I Fe01 N00A 75.30(7)
N00I Fe01 N00F 81.26(7)
N00I Fe01 N00J 90.03(7)
N00I Fe01 N00S 153.16(7)
N00J Fe01 Cl02 113.34(5)
N00S Fe01 Cl02 112.98(5)
N00S Fe01 N00F 94.26(7)
N00S Fe01 N00J 81.50(7)
O00C Cl03 O00K 109.10(15)
O00G Cl03 O00C 109.58(14)
O00G Cl03 O00H 111.20(15)
O00G Cl03 O00K 108.97(17)
O00H Cl03 O00C 109.62(13)
O00H Cl03 O00K 108.33(15)
C00D N00A Fe01 108.22(14)
C00D N00A C00M 113.53(19)
C00D N00A C00O 111.26(18)
C00M N00A Fe01 100.87(13)
C00O N00A Fe01 110.70(14)
C00O N00A C00M 111.73(19)
C00E C00B H00B 120.6
C00E C00B C00U 118.9(2)
C00U C00B H00B 120.6
N00A C00D H00A 109.1
N00A C00D H00C 109.1
N00A C00D C01A 112.41(19)
H00A C00D H00C 107.9
C01A C00D H00A 109.1
C01A C00D H00C 109.1
C00B C00E C00M 123.1(2)
N00F C00E C00B 122.8(2)
N00F C00E C00M 113.9(2)
C00E N00F Fe01 112.14(16)
C00W N00F Fe01 129.68(17)
C00W N00F C00E 118.0(2)
C00Y N00I Fe01 112.93(15)
C00Z N00I Fe01 128.67(16)
C00Z N00I C00Y 118.2(2)
C00L N00J Fe01 113.48(16)
C00L N00J C00V 118.0(2)
C00V N00J Fe01 128.06(16)
N00J C00L C00N 123.3(2)
N00J C00L C00O 118.5(2)
C00N C00L C00O 118.1(2)
N00A C00M C00E 108.31(19)
N00A C00M H00M 111.5
N00A C00M C00Y 108.24(19)
C00E C00M H00M 111.5
C00E C00M C00Y 105.47(18)
C00Y C00M H00M 111.5
C00L C00N H00N 120.3
C00T C00N C00L 119.3(2)
C00T C00N H00N 120.3
N00A C00O C00L 113.18(19)
N00A C00O H00D 108.9
N00A C00O H00E 108.9
C00L C00O H00D 108.9
C00L C00O H00E 108.9
H00D C00O H00E 107.8
C00R C00P H00P 119.7
C00R C00P C018 120.5(2)
C018 C00P H00P 119.7
C00V C00Q H00Q 120.1
C017 C00Q H00Q 120.1
C017 C00Q C00V 119.9(2)
C00P C00R H00R 119.4
C00P C00R C010 121.2(2)
C010 C00R H00R 119.4
C018 N00S Fe01 127.90(15)
C01A N00S Fe01 112.41(16)
C01A N00S C018 118.4(2)
C00N C00T H00T 120.2
C00N C00T C015 119.7(2)
C015 C00T H00T 120.2
C00B C00U H00U 120.7
C019 C00U C00B 118.7(2)
C019 C00U H00U 120.7
N00J C00V C00Q 119.2(2)
N00J C00V C015 121.6(2)
C00Q C00V C015 119.1(2)
N00F C00W H00W 118.8
N00F C00W C019 122.3(2)
C019 C00W H00W 118.8
C01A C00X H00X 120.4
C01E C00X H00X 120.4
C01E C00X C01A 119.3(2)
N00I C00Y C00M 113.7(2)
N00I C00Y C011 122.8(2)
C011 C00Y C00M 123.3(2)
N00I C00Z H00Z 118.6
N00I C00Z C016 122.8(2)
C016 C00Z H00Z 118.6
C00R C010 H010 120.0
C01B C010 C00R 120.1(2)
C01B C010 H010 120.0
C00Y C011 H011 120.9
C00Y C011 C013 118.2(2)
C013 C011 H011 120.9
C017 C012 H012 119.8
C01C C012 H012 119.8
C01C C012 C017 120.4(3)
C011 C013 H013 120.4
C016 C013 C011 119.3(2)
C016 C013 H013 120.4
C01B C014 C018 119.4(2)
C01E C014 C018 117.9(2)
C01E C014 C01B 122.7(2)
C00T C015 C00V 118.1(2)
C00T C015 C01C 122.7(2)
C00V C015 C01C 119.2(2)
C00Z C016 C013 118.9(2)
C00Z C016 H016 120.6
C013 C016 H016 120.6
C00Q C017 C012 121.3(3)
C00Q C017 H017 119.3
C012 C017 H017 119.3
C00P C018 C014 118.5(2)
N00S C018 C00P 120.0(2)
N00S C018 C014 121.6(2)
C00U C019 C00W 119.3(2)
C00U C019 H019 120.4
C00W C019 H019 120.4
N00S C01A C00D 118.3(2)
N00S C01A C00X 123.0(2)
C00X C01A C00D 118.7(2)
C010 C01B C014 120.4(2)
C010 C01B H01B 119.8
C014 C01B H01B 119.8
C012 C01C C015 120.0(2)
C012 C01C H01C 120.0
C015 C01C H01C 120.0
Cl05 C01D Cl06 110.90(15)
Cl05 C01D Cl08 110.62(15)
Cl05 C01D H01D 108.4
Cl06 C01D Cl08 109.94(16)
Cl06 C01D H01D 108.4
Cl08 C01D H01D 108.4
C00X C01E C014 119.9(2)
C00X C01E H01E 120.1
C014 C01E H01E 120.1
Cl04 C01F Cl07 110.42(17)
Cl04 C01F H01F 108.8
Cl07 C01F H01F 108.8
Cl09 C01F Cl04 109.60(18)
Cl09 C01F Cl07 110.32(16)
Cl09 C01F H01F 108.8

loop_
_geom_bond_atom_site_label_1
_geom_bond_atom_site_label_2
_geom_bond_distance
Fe01 Cl02 2.3215(6)
Fe01 N00A 2.2105(19)
Fe01 N00F 2.248(2)
Fe01 N00I 2.204(2)
Fe01 N00J 2.266(2)
Fe01 N00S 2.245(2)
Cl03 O00C 1.435(2)
Cl03 O00G 1.419(2)
Cl03 O00H 1.428(2)
Cl03 O00K 1.438(2)
Cl04 C01F 1.762(3)
Cl05 C01D 1.752(3)
Cl06 C01D 1.757(3)
Cl07 C01F 1.765(3)
Cl08 C01D 1.769(3)
Cl09 C01F 1.755(3)
N00A C00D 1.479(3)
N00A C00M 1.493(3)
N00A C00O 1.480(3)
C00B H00B 0.9300
C00B C00E 1.376(4)
C00B C00U 1.385(4)
C00D H00A 0.9700
C00D H00C 0.9700
C00D C01A 1.503(4)
C00E N00F 1.345(3)
C00E C00M 1.518(3)
N00F C00W 1.341(3)
N00I C00Y 1.351(3)
N00I C00Z 1.336(3)
N00J C00L 1.328(3)
N00J C00V 1.381(3)
C00L C00N 1.413(4)
C00L C00O 1.507(3)
C00M H00M 0.9800
C00M C00Y 1.520(3)
C00N H00N 0.9300
C00N C00T 1.356(4)
C00O H00D 0.9700
C00O H00E 0.9700
C00P H00P 0.9300
C00P C00R 1.365(4)
C00P C018 1.416(3)
C00Q H00Q 0.9300
C00Q C00V 1.415(4)
C00Q C017 1.367(4)
C00R H00R 0.9300
C00R C010 1.401(4)
N00S C018 1.373(3)
N00S C01A 1.328(3)
C00T H00T 0.9300
C00T C015 1.414(4)
C00U H00U 0.9300
C00U C019 1.380(4)
C00V C015 1.416(4)
C00W H00W 0.9300
C00W C019 1.381(4)
C00X H00X 0.9300
C00X C01A 1.413(3)
C00X C01E 1.360(4)
C00Y C011 1.380(4)
C00Z H00Z 0.9300
C00Z C016 1.376(4)
C010 H010 0.9300
C010 C01B 1.371(4)
C011 H011 0.9300
C011 C013 1.391(4)
C012 H012 0.9300
C012 C017 1.395(4)
C012 C01C 1.368(4)
C013 H013 0.9300
C013 C016 1.384(4)
C014 C018 1.425(3)
C014 C01B 1.416(4)
C014 C01E 1.406(4)
C015 C01C 1.421(4)
C016 H016 0.9300
C017 H017 0.9300
C019 H019 0.9300
C01B H01B 0.9300
C01C H01C 0.9300
C01D H01D 0.9800
C01E H01E 0.9300
C01F H01F 0.9800

loop_
_geom_torsion_atom_site_label_1
_geom_torsion_atom_site_label_2
_geom_torsion_atom_site_label_3
_geom_torsion_atom_site_label_4
_geom_torsion
Fe01 N00A C00D C01A -34.9(2)
Fe01 N00A C00M C00E -57.68(18)
Fe01 N00A C00M C00Y 56.21(19)
Fe01 N00A C00O C00L 28.2(2)
Fe01 N00F C00W C019 174.84(19)
Fe01 N00I C00Y C00M 1.4(2)
Fe01 N00I C00Y C011 176.17(19)
Fe01 N00I C00Z C016 -174.5(2)
Fe01 N00J C00L C00N -172.34(19)
Fe01 N00J C00L C00O 11.9(3)
Fe01 N00J C00V C00Q -10.0(3)
Fe01 N00J C00V C015 171.54(17)
Fe01 N00S C018 C00P 14.7(3)
Fe01 N00S C018 C014 -164.70(18)
Fe01 N00S C01A C00D -14.2(3)
Fe01 N00S C01A C00X 167.4(2)
N00A C00D C01A N00S 34.3(3)
N00A C00D C01A C00X -147.2(2)
N00A C00M C00Y N00I -40.4(3)
N00A C00M C00Y C011 144.8(2)
C00B C00E N00F Fe01 -176.31(18)
C00B C00E N00F C00W -0.4(3)
C00B C00E C00M N00A -143.9(2)
C00B C00E C00M C00Y 100.4(3)
C00B C00U C019 C00W -0.6(4)
C00D N00A C00M C00E 57.8(2)
C00D N00A C00M C00Y 171.73(18)
C00D N00A C00O C00L -92.2(2)
C00E C00B C00U C019 0.0(4)
C00E N00F C00W C019 -0.2(4)
C00E C00M C00Y N00I 75.3(2)
C00E C00M C00Y C011 -99.5(3)
N00F C00E C00M N00A 40.8(3)
N00F C00E C00M C00Y -74.9(2)
N00F C00W C019 C00U 0.7(4)
N00I C00Y C011 C013 -1.3(4)
N00I C00Z C016 C013 -0.2(4)
N00J C00L C00N C00T -0.2(4)
N00J C00L C00O N00A -27.6(3)
N00J C00V C015 C00T -0.4(4)
N00J C00V C015 C01C -179.5(2)
C00L N00J C00V C00Q 178.0(2)
C00L N00J C00V C015 -0.5(3)
C00L C00N C00T C015 -0.7(4)
C00M N00A C00D C01A -146.0(2)
C00M N00A C00O C00L 139.8(2)
C00M C00E N00F Fe01 -0.9(2)
C00M C00E N00F C00W 174.9(2)
C00M C00Y C011 C013 173.0(2)
C00N C00L C00O N00A 156.4(2)
C00N C00T C015 C00V 1.0(4)
C00N C00T C015 C01C -179.9(3)
C00O N00A C00D C01A 87.0(2)
C00O N00A C00M C00E -175.33(18)
C00O N00A C00M C00Y -61.4(2)
C00O C00L C00N C00T 175.6(2)
C00P C00R C010 C01B -1.6(4)
C00Q C00V C015 C00T -178.9(2)
C00Q C00V C015 C01C 2.0(4)
C00R C00P C018 N00S -178.4(2)
C00R C00P C018 C014 1.1(4)
C00R C010 C01B C014 0.4(4)
C00T C015 C01C C012 179.6(3)
C00U C00B C00E N00F 0.5(4)
C00U C00B C00E C00M -174.4(2)
C00V N00J C00L C00N 0.8(3)
C00V N00J C00L C00O -174.9(2)
C00V C00Q C017 C012 0.5(5)
C00V C015 C01C C012 -1.3(4)
C00Y N00I C00Z C016 -0.6(4)
C00Y C011 C013 C016 0.5(4)
C00Z N00I C00Y C00M -173.5(2)
C00Z N00I C00Y C011 1.3(4)
C011 C013 C016 C00Z 0.2(4)
C017 C00Q C00V N00J 179.8(3)
C017 C00Q C00V C015 -1.7(4)
C017 C012 C01C C015 0.2(5)
C018 C00P C00R C010 0.8(4)
C018 N00S C01A C00D 177.9(2)
C018 N00S C01A C00X -0.5(4)
C018 C014 C01B C010 1.4(4)
C018 C014 C01E C00X 0.2(4)
C01A N00S C018 C00P -179.5(2)
C01A N00S C018 C014 1.1(3)
C01A C00X C01E C014 0.4(4)
C01B C014 C018 C00P -2.2(4)
C01B C014 C018 N00S 177.2(2)
C01B C014 C01E C00X -177.9(3)
C01C C012 C017 C00Q 0.2(5)
C01E C00X C01A C00D -178.7(2)
C01E C00X C01A N00S -0.2(4)
C01E C014 C018 C00P 179.7(2)
C01E C014 C018 N00S -0.9(4)
C01E C014 C01B C010 179.5(3)
